data_2100999
loop_
_publ_author_name
'Blake, A. J.'
'Gould, R. O.'
'Halcrow, M. A.'
'Schr\"oder, M.'

_publ_section_title
;
 Conformational studies on [16]aneS~4~. Structures of \a- and
 \b-[16]aneS~4~ ([16]aneS~4~ = 1,5,9,13-tetrathiacyclohexadecane)
;
_journal_issue 4
_journal_name_full 'Acta Crystallographica Section B'
_journal_page_first 773
_journal_page_last 779
_journal_paper_doi 10.1107/S0108768193001910
_journal_volume 49
_journal_year 1993
_chemical_formula_sum 'C12 H24 S4'
_chemical_formula_weight 296.56
_symmetry_cell_setting orthorhombic
_symmetry_space_group_name_Hall 'P 2c -2b'
_symmetry_space_group_name_H-M 'P b c 21'
_cell_angle_alpha 90.0
_cell_angle_beta 90.0
_cell_angle_gamma 90.0
_cell_formula_units_Z 4
_cell_length_a 17.7366(17)
_cell_length_b 9.8219(7)
_cell_length_c 9.0558(11)
_cell_volume 1577.6(3)
_diffrn_radiation_type Mo
_diffrn_radiation_wavelength 0.71073
_exptl_absorpt_coefficient_mu 0.556
_exptl_crystal_density_diffrn 1.248
_cod_data_source_file ha0116.cif
_cod_data_source_block ha0116a
_cod_original_cell_volume 1577.6
_cod_database_code 2100999

loop_
_atom_site_label
_atom_site_fract_x
_atom_site_fract_y
_atom_site_fract_z
_atom_site_U_iso_or_equiv
S(1) .98764(5) .54546(10) .62961(14) .0639(6)
C(2) .9274(2) .4127(4) .7017(4) .056(2)
C(3) .88124(17) .3387(4) .5844(4) .0521(19)
C(4) .8256(2) .2369(3) .6514(4) .057(2)
S(5) .74873(5) .31590(10) .75063(16) .0586(5)
C(6) .6919(2) .3783(4) .6001(4) .057(2)
C(7) .63255(19) .4754(4) .6569(4) .0530(19)
C(8) .58485(19) .5312(4) .5319(4) .051(2)
S(9) .51380(5) .65376(10) .5877 .0563(5)
C(10) .57175(18) .7892(3) .6604(4) .0464(18)
C(11) .62049(17) .8622(4) .5469(4) .0450(18)
C(12) .67412(18) .9644(3) .6165(4) .0507(19)
S(13) .74700(5) .88839(9) .73046(17) .0517(4)
C(14) .80941(19) .8199(4) .5908(4) .056(2)
C(15) .86440(19) .7203(4) .6604(4) .060(2)
C(16) .91917(19) .6617(4) .5499(4) .053(2)
H(2A) .8889 .4580 .7799 .0716
H(2B) .9624 .3388 .7574 .0716
H(3A) .8500 .4131 .5214 .0716
H(3B) .9193 .2845 .5122 .0716
H(4A) .8022 .1761 .5632 .0716
H(4B) .8560 .1719 .7270 .0716
H(6A) .6646 .2934 .5462 .0716
H(6B) .7275 .4307 .5219 .0716
H(7A) .5965 .4222 .7337 .0716
H(7B) .6600 .5591 .7126 .0716
H(8A) .6219 .5801 .4535 .0716
H(8B) .5566 .4467 .4791 .0716
H(10A) .6085 .7463 .7433 .0716
H(10B) .5351 .8635 .7110 .0716
H(11A) .5841 .9153 .4706 .0716
H(11B) .6532 .7872 .4876 .0716
H(12A) .7011 1.0211 .5290 .0716
H(12B) .6416 1.0330 .6844 .0716
H(14A) .8404 .9021 .5400 .0716
H(14B) .7765 .7678 .5079 .0716
H(15A) .8328 .6378 .7094 .0716
H(15B) .8959 .7727 .7452 .0716
H(16A) .8874 .6073 .4669 .0716
H(16B) .9493 .7448 .4987 .0716

loop_
_geom_angle_atom_site_label_1
_geom_angle_atom_site_label_2
_geom_angle_atom_site_label_3
_geom_angle
C(2) S(1) C(16) 101.62(17)
S(1) C(2) C(3) 114.2(3)
C(2) C(3) C(4) 112.4(3)
C(3) C(4) S(5) 113.8(3)
C(4) S(5) C(6) 101.05(17)
S(5) C(6) C(7) 110.3(3)
C(6) C(7) C(8) 111.3(3)
C(7) C(8) S(9) 114.8(2)
C(8) S(9) C(10) 101.24(15)
S(9) C(10) C(11) 115.1(2)
C(10) C(11) C(12) 112.7(3)
C(11) C(12) S(13) 114.2(2)
C(12) S(13) C(14) 101.03(16)
S(13) C(14) C(15) 110.0(3)
C(14) C(15) C(16) 112.6(3)
S(1) C(16) C(15) 114.0(3)

loop_
_geom_bond_atom_site_label_1
_geom_bond_atom_site_label_2
_geom_bond_distance
S(1) C(2) 1.808(4)
S(1) C(16) 1.816(4)
C(2) C(3) 1.525(5)
C(3) C(4) 1.530(5)
C(4) S(5) 1.807(4)
S(5) C(6) 1.803(4)
C(6) C(7) 1.511(5)
C(7) C(8) 1.516(5)
C(8) S(9) 1.815(4)
S(9) C(10) 1.805(3)
C(10) C(11) 1.523(5)
C(11) C(12) 1.520(5)
C(12) S(13) 1.815(4)
S(13) C(14) 1.810(4)
C(14) C(15) 1.518(5)
C(15) C(16) 1.509(5)
